data_1574810
loop_
_publ_author_name
'Wang, Yuyi'
'Shi, Tao'
'Yue, Ling'
'Zhou, Guijiang'
'Su, Bochao'

_publ_section_title
;
 Carbene-stabilized 6,12-diboraanthanthrenes: unveiling the multistage
 redox properties of polycyclic aromatic hydrocarbons featuring
 electron-rich boron centers.
;
_journal_issue 27
_journal_name_full 'Chemical science'
_journal_page_first 12510
_journal_page_last 12518
_journal_paper_doi 10.1039/d5sc02449h
_journal_volume 16
_journal_year 2025
_chemical_formula_sum 'C90 H114 B2 N4 O4'
_chemical_formula_weight 1337.47
_space_group_crystal_system triclinic
_space_group_IT_number 2
_space_group_name_Hall '-P 1'
_space_group_name_H-M_alt 'P -1'
_atom_sites_solution_hydrogens geom
_audit_creation_method SHELXL-2014/7
_audit_update_record
;
2025-01-16 deposited with the CCDC.	2025-06-05 downloaded from the CCDC.
;
_cell_angle_alpha 71.647(2)
_cell_angle_beta 84.332(2)
_cell_angle_gamma 88.761(2)
_cell_formula_units_Z 1
_cell_length_a 11.1662(5)
_cell_length_b 11.7494(6)
_cell_length_c 15.5317(8)
_cell_measurement_reflns_used 5262
_cell_measurement_temperature 150(2)
_cell_measurement_theta_max 26.60
_cell_measurement_theta_min 2.57
_cell_volume 1924.50(17)
_computing_cell_refinement 'Bruker SAINT'
_computing_data_collection 'Bruker APEX2'
_computing_data_reduction 'Bruker SAINT'
_computing_molecular_graphics 'Bruker SHELXTL'
_computing_publication_material 'Bruker SHELXTL'
_computing_structure_refinement 'SHELXL-2014/7 (Sheldrick, 2014)'
_computing_structure_solution 'SHELXS-97 (Sheldrick 2008)'
_diffrn_ambient_temperature 150(2)
_diffrn_measured_fraction_theta_full 0.995
_diffrn_measured_fraction_theta_max 0.991
_diffrn_measurement_device_type 'Bruker APEX-II CCD'
_diffrn_measurement_method '\f and \w scans'
_diffrn_radiation_type MoK\a
_diffrn_radiation_wavelength 0.71073
_diffrn_reflns_av_R_equivalents 0.0813
_diffrn_reflns_av_unetI/netI 0.0600
_diffrn_reflns_Laue_measured_fraction_full 0.995
_diffrn_reflns_Laue_measured_fraction_max 0.991
_diffrn_reflns_limit_h_max 14
_diffrn_reflns_limit_h_min -12
_diffrn_reflns_limit_k_max 15
_diffrn_reflns_limit_k_min -15
_diffrn_reflns_limit_l_max 20
_diffrn_reflns_limit_l_min -20
_diffrn_reflns_number 44655
_diffrn_reflns_point_group_measured_fraction_full 0.995
_diffrn_reflns_point_group_measured_fraction_max 0.991
_diffrn_reflns_theta_full 25.242
_diffrn_reflns_theta_max 27.536
_diffrn_reflns_theta_min 2.404
_exptl_absorpt_coefficient_mu 0.069
_exptl_absorpt_correction_type none
_exptl_crystal_colour blue
_exptl_crystal_density_diffrn 1.154
_exptl_crystal_description block
_exptl_crystal_F_000 724
_exptl_crystal_size_max 0.120
_exptl_crystal_size_mid 0.090
_exptl_crystal_size_min 0.040
_refine_diff_density_max 0.583
_refine_diff_density_min -0.633
_refine_diff_density_rms 0.068
_refine_ls_extinction_method none
_refine_ls_goodness_of_fit_ref 1.055
_refine_ls_hydrogen_treatment constr
_refine_ls_matrix_type full
_refine_ls_number_parameters 479
_refine_ls_number_reflns 8812
_refine_ls_number_restraints 12
_refine_ls_restrained_S_all 1.056
_refine_ls_R_factor_all 0.1228
_refine_ls_R_factor_gt 0.0847
_refine_ls_shift/su_max 0.000
_refine_ls_shift/su_mean 0.000
_refine_ls_structure_factor_coef Fsqd
_refine_ls_weighting_details 'w=1/[\s^2^(Fo^2^)+(0.1339P)^2^+1.3693P] where P=(Fo^2^+2Fc^2^)/3'
_refine_ls_weighting_scheme calc
_refine_ls_wR_factor_gt 0.2291
_refine_ls_wR_factor_ref 0.2634
_reflns_Friedel_coverage 0.000
_reflns_number_gt 5660
_reflns_number_total 8812
_reflns_threshold_expression 'I > 2\s(I)'
_cod_data_source_file d5sc02449h2.cif
_cod_data_source_block su7
_cod_depositor_comments 'Adding full bibliography for 1574804--1574812.cif.'
_cod_database_code 1574810
_shelx_shelxl_version_number 2014/7
_shelx_space_group_comment
;
The symmetry employed for this shelxl refinement is uniquely defined
by the following loop, which should always be used as a source of
symmetry information in preference to the above space-group names.
They are only intended as comments.
;
_shelx_estimated_absorpt_t_min 0.992
_shelx_estimated_absorpt_t_max 0.997

loop_
_space_group_symop_operation_xyz
'x, y, z'
'-x, -y, -z'

loop_
_atom_site_label
_atom_site_type_symbol
_atom_site_fract_x
_atom_site_fract_y
_atom_site_fract_z
_atom_site_U_iso_or_equiv
_atom_site_adp_type
_atom_site_occupancy
_atom_site_site_symmetry_order
_atom_site_calc_flag
_atom_site_refinement_flags_posn
_atom_site_refinement_flags_adp
_atom_site_refinement_flags_occupancy
_atom_site_disorder_assembly
_atom_site_disorder_group
N1 N 0.75038(19) 0.42996(18) 0.31171(13) 0.0257(4) Uani 1 1 d . . . . .
N2 N 0.72321(18) 0.61698(18) 0.23923(13) 0.0250(4) Uani 1 1 d . . . . .
O1 O 0.5222(2) 0.7008(2) 0.47042(16) 0.0498(6) Uani 1 1 d . . . . .
C2 C 0.7289(2) 0.5504(2) 0.03963(16) 0.0259(5) Uani 1 1 d . . . . .
H3 H 0.6708 0.5605 0.0856 0.031 Uiso 1 1 calc R U . . .
C4 C 0.7771(2) 0.5465(2) -0.11459(16) 0.0253(5) Uani 1 1 d . . . . .
C11 C 0.7874(2) 0.5191(2) 0.23342(15) 0.0235(5) Uani 1 1 d . . . . .
C26 C 0.7257(2) 0.7358(2) 0.17208(16) 0.0260(5) Uani 1 1 d . . . . .
C1 C 0.8504(2) 0.5287(2) 0.06078(16) 0.0236(5) Uani 1 1 d . . . . .
C13 C 0.6647(2) 0.4733(2) 0.36461(17) 0.0302(6) Uani 1 1 d . . . . .
H13 H 0.6247 0.4288 0.4218 0.036 Uiso 1 1 calc R U . . .
C9 C 0.9015(2) 0.5262(2) -0.09865(16) 0.0236(5) Uani 1 1 d . . . . .
C10 C 0.9392(2) 0.5139(2) -0.00998(15) 0.0218(5) Uani 1 1 d . . . . .
C12 C 0.6492(2) 0.5889(2) 0.32008(17) 0.0302(6) Uani 1 1 d . . . . .
H12 H 0.5970 0.6423 0.3402 0.036 Uiso 1 1 calc R U . . .
C8 C 0.9853(2) 0.5174(2) -0.17324(16) 0.0239(5) Uani 1 1 d . . . . .
C6 C 0.8203(2) 0.5435(2) -0.26983(17) 0.0318(6) Uani 1 1 d . . . . .
H10 H 0.7933 0.5479 -0.3269 0.038 Uiso 1 1 calc R U . . .
C14 C 0.7869(2) 0.3048(2) 0.34210(17) 0.0292(5) Uani 1 1 d . . . . .
C5 C 0.7391(2) 0.5540(2) -0.19892(18) 0.0310(6) Uani 1 1 d . . . . .
H11 H 0.6563 0.5665 -0.2081 0.037 Uiso 1 1 calc R U . . .
C3 C 0.6920(2) 0.5575(2) -0.04191(17) 0.0282(5) Uani 1 1 d . . . . .
H4 H 0.6093 0.5697 -0.0514 0.034 Uiso 1 1 calc R U . . .
C7 C 0.9406(2) 0.5266(2) -0.25646(17) 0.0292(5) Uani 1 1 d . . . . .
H9 H 0.9955 0.5211 -0.3057 0.035 Uiso 1 1 calc R U . . .
C27 C 0.6174(2) 0.7787(2) 0.13527(18) 0.0314(6) Uani 1 1 d . . . . .
C31 C 0.8306(2) 0.8055(2) 0.15155(17) 0.0283(5) Uani 1 1 d . . . . .
C19 C 0.7572(2) 0.2279(2) 0.29506(18) 0.0328(6) Uani 1 1 d . . . . .
C15 C 0.8401(2) 0.2650(3) 0.42482(18) 0.0351(6) Uani 1 1 d . . . . .
C30 C 0.8258(3) 0.9218(2) 0.0900(2) 0.0376(6) Uani 1 1 d . . . . .
H30 H 0.8965 0.9704 0.0729 0.045 Uiso 1 1 calc R U . . .
C33 C 0.4463(3) 0.7126(3) 0.0674(2) 0.0394(7) Uani 1 1 d . . . . .
H33A H 0.4219 0.7951 0.0373 0.059 Uiso 1 1 calc R U . . .
H33B H 0.3758 0.6592 0.0821 0.059 Uiso 1 1 calc R U . . .
H33C H 0.5061 0.6874 0.0266 0.059 Uiso 1 1 calc R U . . .
C32 C 0.5011(2) 0.7064(3) 0.15521(19) 0.0339(6) Uani 1 1 d . . . . .
H32 H 0.5194 0.6208 0.1875 0.041 Uiso 1 1 calc R U . . .
C20 C 0.8759(3) 0.3458(3) 0.47752(19) 0.0401(7) Uani 1 1 d . . . . .
H20 H 0.8658 0.4308 0.4391 0.048 Uiso 1 1 calc R U . . .
C35 C 0.9458(2) 0.7681(2) 0.19534(19) 0.0346(6) Uani 1 1 d . . . . .
H35 H 0.9379 0.6813 0.2320 0.042 Uiso 1 1 calc R U . . .
C18 C 0.7822(3) 0.1060(3) 0.3335(2) 0.0454(7) Uani 1 1 d . . . . .
H18 H 0.7641 0.0511 0.3027 0.054 Uiso 1 1 calc R U . . .
C28 C 0.6189(3) 0.8963(3) 0.0764(2) 0.0465(8) Uani 1 1 d . . . . .
H28 H 0.5470 0.9289 0.0509 0.056 Uiso 1 1 calc R U . . .
C23 C 0.7012(3) 0.2664(3) 0.2050(2) 0.0375(6) Uani 1 1 d . . . . .
H23 H 0.6907 0.3553 0.1864 0.045 Uiso 1 1 calc R U . . .
C29 C 0.7212(3) 0.9664(3) 0.0542(2) 0.0493(8) Uani 1 1 d . . . . .
H29 H 0.7193 1.0461 0.0138 0.059 Uiso 1 1 calc R U . . .
B1 B 0.8850(2) 0.5104(2) 0.15401(18) 0.0240(5) Uani 1 1 d . . . . .
C16 C 0.8613(3) 0.1424(3) 0.4603(2) 0.0480(8) Uani 1 1 d . . . . .
H16 H 0.8960 0.1125 0.5165 0.058 Uiso 1 1 calc R U . . .
C21 C 0.7950(3) 0.3245(3) 0.5670(2) 0.0477(8) Uani 1 1 d . . . . .
H21A H 0.7115 0.3424 0.5536 0.072 Uiso 1 1 calc R U . . .
H21B H 0.8212 0.3768 0.5999 0.072 Uiso 1 1 calc R U . . .
H21C H 0.8006 0.2405 0.6047 0.072 Uiso 1 1 calc R U . . .
C24 C 0.7845(3) 0.2376(3) 0.1301(2) 0.0489(8) Uani 1 1 d . . . . .
H24A H 0.8649 0.2709 0.1277 0.073 Uiso 1 1 calc R U . . .
H24B H 0.7522 0.2730 0.0712 0.073 Uiso 1 1 calc R U . . .
H24C H 0.7896 0.1504 0.1435 0.073 Uiso 1 1 calc R U . . .
C22 C 1.0084(3) 0.3286(4) 0.4972(2) 0.0553(9) Uani 1 1 d . . . . .
H22A H 1.0193 0.2474 0.5383 0.083 Uiso 1 1 calc R U . . .
H22B H 1.0309 0.3873 0.5258 0.083 Uiso 1 1 calc R U . . .
H22C H 1.0593 0.3402 0.4399 0.083 Uiso 1 1 calc R U . . .
C45A C 0.8208(13) -0.0754(13) 0.6892(10) 0.054(3) Uani 0.458(15) 1 d . U P A 1
H45A H 0.8654 -0.0041 0.6477 0.064 Uiso 0.458(15) 1 calc R U P A 1
H45B H 0.7954 -0.1238 0.6521 0.064 Uiso 0.458(15) 1 calc R U P A 1
C17 C 0.8328(3) 0.0641(3) 0.4155(2) 0.0526(9) Uani 1 1 d . . . . .
H17 H 0.8479 -0.0191 0.4409 0.063 Uiso 1 1 calc R U . . .
C36 C 0.9624(4) 0.8388(3) 0.2601(2) 0.0555(9) Uani 1 1 d . . . . .
H36A H 0.9655 0.9247 0.2262 0.083 Uiso 1 1 calc R U . . .
H36B H 1.0378 0.8151 0.2882 0.083 Uiso 1 1 calc R U . . .
H36C H 0.8948 0.8221 0.3077 0.083 Uiso 1 1 calc R U . . .
C34 C 0.4082(3) 0.7509(3) 0.2170(2) 0.0501(8) Uani 1 1 d . . . . .
H34A H 0.4422 0.7460 0.2739 0.075 Uiso 1 1 calc R U . . .
H34B H 0.3354 0.7006 0.2308 0.075 Uiso 1 1 calc R U . . .
H34C H 0.3877 0.8342 0.1858 0.075 Uiso 1 1 calc R U . . .
C37 C 1.0545(3) 0.7823(3) 0.1241(3) 0.0553(9) Uani 1 1 d . . . . .
H37A H 1.0369 0.7433 0.0795 0.083 Uiso 1 1 calc R U . . .
H37B H 1.1249 0.7449 0.1544 0.083 Uiso 1 1 calc R U . . .
H37C H 1.0711 0.8677 0.0930 0.083 Uiso 1 1 calc R U . . .
O2 O 0.9003(4) -0.1474(4) 0.7561(3) 0.1134(13) Uani 1 1 d . . . . .
C38 C 0.5055(4) 0.8267(4) 0.4554(3) 0.0689(11) Uani 1 1 d . . . . .
H38A H 0.4186 0.8447 0.4608 0.083 Uiso 1 1 calc R U . . .
H38B H 0.5405 0.8730 0.3934 0.083 Uiso 1 1 calc R U . . .
C25 C 0.5771(4) 0.2088(4) 0.2136(3) 0.0722(12) Uani 1 1 d . . . . .
H25A H 0.5853 0.1216 0.2296 0.108 Uiso 1 1 calc R U . . .
H25B H 0.5419 0.2396 0.1554 0.108 Uiso 1 1 calc R U . . .
H25C H 0.5246 0.2283 0.2613 0.108 Uiso 1 1 calc R U . . .
C42 C 0.8450(4) -0.1412(3) 0.8473(3) 0.0596(9) Uani 1 1 d . . . . .
H42A H 0.8447 -0.2207 0.8946 0.071 Uiso 1 1 calc R U . . .
H42B H 0.8884 -0.0827 0.8672 0.071 Uiso 1 1 calc R U . . .
C41 C 0.6225(4) 0.6660(4) 0.5231(3) 0.0646(11) Uani 1 1 d . . . . .
H41A H 0.5950 0.6224 0.5875 0.078 Uiso 1 1 calc R U . A 1
H41B H 0.6770 0.6137 0.4986 0.078 Uiso 1 1 calc R U . A 1
C44 C 0.7270(5) -0.0415(5) 0.7298(4) 0.0908(16) Uani 1 1 d . . . . .
H44A H 0.6535 -0.0613 0.7064 0.109 Uiso 1 1 calc R U . A 1
H44B H 0.7302 0.0465 0.7171 0.109 Uiso 1 1 calc R U . A 1
C39 C 0.5662(5) 0.8598(4) 0.5246(4) 0.0866(16) Uani 1 1 d . . . . .
H39A H 0.5208 0.8342 0.5858 0.104 Uiso 1 1 calc R U . A 1
H39B H 0.5874 0.9461 0.5061 0.104 Uiso 1 1 calc R U . A 1
C43 C 0.7220(5) -0.1014(6) 0.8281(4) 0.111(2) Uani 1 1 d . . . . .
H43A H 0.6659 -0.1709 0.8466 0.134 Uiso 1 1 calc R U . . .
H43B H 0.6942 -0.0453 0.8617 0.134 Uiso 1 1 calc R U . . .
C40A C 0.6816(9) 0.7749(9) 0.5158(12) 0.076(4) Uani 0.458(15) 1 d . . P A 1
H40A H 0.7303 0.8071 0.4564 0.091 Uiso 0.458(15) 1 calc R U P A 1
H40B H 0.7335 0.7647 0.5657 0.091 Uiso 0.458(15) 1 calc R U P A 1
C40B C 0.6282(10) 0.7450(8) 0.5797(7) 0.063(3) Uani 0.542(15) 1 d . . P A 2
H40C H 0.7125 0.7616 0.5869 0.075 Uiso 0.542(15) 1 calc R U P A 2
H40D H 0.5844 0.7094 0.6407 0.075 Uiso 0.542(15) 1 calc R U P A 2
C45B C 0.8502(8) -0.0523(8) 0.6902(7) 0.038(2) Uani 0.542(15) 1 d . U P A 2
H45C H 0.8493 -0.0705 0.6322 0.045 Uiso 0.542(15) 1 calc R U P A 2
H45D H 0.8965 0.0229 0.6785 0.045 Uiso 0.542(15) 1 calc R U P A 2

loop_
_atom_site_aniso_label
_atom_site_aniso_U_11
_atom_site_aniso_U_22
_atom_site_aniso_U_33
_atom_site_aniso_U_23
_atom_site_aniso_U_13
_atom_site_aniso_U_12
N1 0.0294(11) 0.0284(10) 0.0163(9) -0.0036(8) -0.0002(8) 0.0069(8)
N2 0.0280(10) 0.0291(10) 0.0189(9) -0.0088(8) -0.0044(8) 0.0076(8)
O1 0.0495(13) 0.0585(14) 0.0466(13) -0.0233(11) -0.0107(10) 0.0162(10)
C2 0.0276(12) 0.0283(12) 0.0206(11) -0.0067(9) 0.0001(9) 0.0038(9)
C4 0.0263(12) 0.0286(12) 0.0214(11) -0.0079(9) -0.0048(9) 0.0034(9)
C11 0.0272(12) 0.0258(11) 0.0173(11) -0.0060(9) -0.0051(9) 0.0056(9)
C26 0.0330(13) 0.0245(12) 0.0210(11) -0.0076(9) -0.0052(10) 0.0078(9)
C1 0.0244(12) 0.0250(11) 0.0214(11) -0.0076(9) -0.0010(9) 0.0022(9)
C13 0.0313(13) 0.0385(14) 0.0181(11) -0.0072(10) 0.0025(10) 0.0092(10)
C9 0.0254(12) 0.0248(11) 0.0202(11) -0.0062(9) -0.0037(9) 0.0047(9)
C10 0.0240(12) 0.0211(11) 0.0199(11) -0.0050(8) -0.0055(9) 0.0028(8)
C12 0.0307(13) 0.0383(14) 0.0221(12) -0.0114(10) -0.0002(10) 0.0109(10)
C8 0.0265(12) 0.0245(11) 0.0207(11) -0.0072(9) -0.0031(9) 0.0054(9)
C6 0.0342(14) 0.0418(15) 0.0223(12) -0.0122(11) -0.0105(10) 0.0073(11)
C14 0.0292(13) 0.0287(12) 0.0228(12) -0.0004(10) 0.0030(10) 0.0065(10)
C5 0.0248(12) 0.0430(15) 0.0271(13) -0.0119(11) -0.0093(10) 0.0065(10)
C3 0.0220(11) 0.0360(13) 0.0277(12) -0.0111(10) -0.0048(10) 0.0063(10)
C7 0.0335(13) 0.0334(13) 0.0215(12) -0.0097(10) -0.0041(10) 0.0076(10)
C27 0.0355(14) 0.0293(13) 0.0323(14) -0.0124(11) -0.0100(11) 0.0086(10)
C31 0.0364(14) 0.0266(12) 0.0229(12) -0.0076(10) -0.0090(10) 0.0065(10)
C19 0.0327(14) 0.0314(13) 0.0297(13) -0.0048(11) 0.0018(11) 0.0038(10)
C15 0.0350(14) 0.0396(15) 0.0237(13) -0.0019(11) 0.0015(11) 0.0115(11)
C30 0.0448(16) 0.0265(13) 0.0403(15) -0.0063(11) -0.0116(13) -0.0010(11)
C33 0.0366(15) 0.0430(16) 0.0415(16) -0.0146(13) -0.0148(12) 0.0081(12)
C32 0.0291(13) 0.0377(14) 0.0352(14) -0.0107(11) -0.0094(11) 0.0086(11)
C20 0.0416(16) 0.0512(17) 0.0232(13) -0.0045(12) -0.0085(11) 0.0119(13)
C35 0.0335(14) 0.0290(13) 0.0374(15) -0.0031(11) -0.0092(11) 0.0024(11)
C18 0.058(2) 0.0321(15) 0.0402(17) -0.0057(12) 0.0001(14) 0.0079(13)
C28 0.0484(18) 0.0318(15) 0.058(2) -0.0061(13) -0.0266(15) 0.0123(13)
C23 0.0438(16) 0.0312(14) 0.0354(15) -0.0064(11) -0.0066(12) -0.0019(12)
C29 0.062(2) 0.0263(14) 0.055(2) -0.0010(13) -0.0273(17) 0.0036(13)
B1 0.0294(14) 0.0225(12) 0.0188(12) -0.0057(10) 0.0008(10) 0.0037(10)
C16 0.059(2) 0.0445(17) 0.0318(15) 0.0004(13) -0.0097(14) 0.0228(15)
C21 0.0518(19) 0.064(2) 0.0271(15) -0.0136(14) -0.0080(13) 0.0099(15)
C24 0.076(2) 0.0399(16) 0.0358(16) -0.0184(13) -0.0063(15) 0.0035(15)
C22 0.0436(18) 0.080(3) 0.0330(16) -0.0031(16) -0.0109(14) 0.0047(16)
C45A 0.058(5) 0.058(5) 0.047(4) -0.016(4) -0.013(4) 0.006(4)
C17 0.074(2) 0.0320(15) 0.0419(18) -0.0002(13) -0.0017(16) 0.0174(15)
C36 0.069(2) 0.0513(19) 0.0474(19) -0.0097(15) -0.0309(17) -0.0034(16)
C34 0.0387(17) 0.067(2) 0.0518(19) -0.0293(17) -0.0088(14) 0.0195(15)
C37 0.0402(18) 0.0448(18) 0.066(2) 0.0008(16) 0.0034(16) 0.0053(14)
O2 0.118(3) 0.102(3) 0.117(3) -0.033(3) -0.004(3) 0.014(2)
C38 0.083(3) 0.057(2) 0.067(3) -0.0153(19) -0.029(2) 0.018(2)
C25 0.052(2) 0.066(3) 0.083(3) 0.003(2) -0.022(2) -0.0154(19)
C42 0.070(2) 0.0446(19) 0.062(2) -0.0129(17) -0.0101(19) -0.0045(17)
C41 0.058(2) 0.080(3) 0.069(3) -0.039(2) -0.0263(19) 0.026(2)
C44 0.068(3) 0.098(4) 0.089(4) -0.001(3) -0.026(3) 0.020(3)
C39 0.091(3) 0.058(2) 0.122(4) -0.033(3) -0.055(3) 0.022(2)
C43 0.079(4) 0.138(5) 0.090(4) -0.004(4) 0.007(3) 0.037(3)
C40A 0.051(5) 0.062(6) 0.106(12) -0.011(6) -0.016(6) 0.005(4)
C40B 0.082(6) 0.062(5) 0.056(5) -0.030(4) -0.032(5) 0.034(4)
C45B 0.035(3) 0.035(3) 0.034(3) 0.003(2) -0.001(2) -0.014(3)

loop_
_atom_type_symbol
_atom_type_description
_atom_type_scat_dispersion_real
_atom_type_scat_dispersion_imag
_atom_type_scat_source
C C 0.0033 0.0016 'International Tables Vol C Tables 4.2.6.8 and 6.1.1.4'
B B 0.0013 0.0007 'International Tables Vol C Tables 4.2.6.8 and 6.1.1.4'
N N 0.0061 0.0033 'International Tables Vol C Tables 4.2.6.8 and 6.1.1.4'
H H 0.0000 0.0000 'International Tables Vol C Tables 4.2.6.8 and 6.1.1.4'
O O 0.0106 0.0060 'International Tables Vol C Tables 4.2.6.8 and 6.1.1.4'

loop_
_geom_angle_atom_site_label_1
_geom_angle_atom_site_label_2
_geom_angle_atom_site_label_3
_geom_angle
_geom_angle_site_symmetry_1
_geom_angle_site_symmetry_3
_geom_angle_publ_flag
C11 N1 C13 110.1(2) . . ?
C11 N1 C14 129.3(2) . . ?
C13 N1 C14 120.6(2) . . ?
C11 N2 C12 110.5(2) . . ?
C11 N2 C26 127.4(2) . . ?
C12 N2 C26 122.1(2) . . ?
C41 O1 C38 106.9(3) . . ?
C3 C2 C1 123.7(2) . . ?
C3 C2 H3 118.2 . . ?
C1 C2 H3 118.2 . . ?
C5 C4 C9 120.5(2) . . ?
C5 C4 C3 120.3(2) . . ?
C9 C4 C3 119.1(2) . . ?
N2 C11 N1 104.7(2) . . ?
N2 C11 B1 127.9(2) . . ?
N1 C11 B1 127.4(2) . . ?
C31 C26 C27 122.6(2) . . ?
C31 C26 N2 120.0(2) . . ?
C27 C26 N2 117.3(2) . . ?
C2 C1 C10 118.0(2) . . ?
C2 C1 B1 121.8(2) . . ?
C10 C1 B1 120.0(2) . . ?
C12 C13 N1 107.3(2) . . ?
C12 C13 H13 126.4 . . ?
N1 C13 H13 126.4 . . ?
C4 C9 C10 120.1(2) . . ?
C4 C9 C8 117.9(2) . . ?
C10 C9 C8 122.0(2) . . ?
C10 C10 C9 121.6(3) 2_765 . ?
C10 C10 C1 119.6(3) 2_765 . ?
C9 C10 C1 118.8(2) . . ?
C13 C12 N2 107.5(2) . . ?
C13 C12 H12 126.3 . . ?
N2 C12 H12 126.3 . . ?
C7 C8 C9 118.4(2) . . ?
C7 C8 B1 124.2(2) . 2_765 ?
C9 C8 B1 117.3(2) . 2_765 ?
C7 C6 C5 119.3(2) . . ?
C7 C6 H10 120.3 . . ?
C5 C6 H10 120.3 . . ?
C19 C14 C15 122.9(2) . . ?
C19 C14 N1 119.8(2) . . ?
C15 C14 N1 116.9(2) . . ?
C6 C5 C4 121.0(2) . . ?
C6 C5 H11 119.5 . . ?
C4 C5 H11 119.5 . . ?
C2 C3 C4 120.3(2) . . ?
C2 C3 H4 119.8 . . ?
C4 C3 H4 119.8 . . ?
C6 C7 C8 122.8(2) . . ?
C6 C7 H9 118.6 . . ?
C8 C7 H9 118.6 . . ?
C28 C27 C26 116.6(3) . . ?
C28 C27 C32 118.8(2) . . ?
C26 C27 C32 124.6(2) . . ?
C26 C31 C30 117.5(2) . . ?
C26 C31 C35 124.7(2) . . ?
C30 C31 C35 117.7(2) . . ?
C14 C19 C18 117.2(3) . . ?
C14 C19 C23 125.0(2) . . ?
C18 C19 C23 117.8(3) . . ?
C16 C15 C14 117.3(3) . . ?
C16 C15 C20 118.0(3) . . ?
C14 C15 C20 124.7(2) . . ?
C29 C30 C31 121.1(3) . . ?
C29 C30 H30 119.4 . . ?
C31 C30 H30 119.4 . . ?
C32 C33 H33A 109.5 . . ?
C32 C33 H33B 109.5 . . ?
H33A C33 H33B 109.5 . . ?
C32 C33 H33C 109.5 . . ?
H33A C33 H33C 109.5 . . ?
H33B C33 H33C 109.5 . . ?
C27 C32 C33 111.4(2) . . ?
C27 C32 C34 111.2(2) . . ?
C33 C32 C34 109.0(2) . . ?
C27 C32 H32 108.4 . . ?
C33 C32 H32 108.4 . . ?
C34 C32 H32 108.4 . . ?
C15 C20 C21 111.4(3) . . ?
C15 C20 C22 111.4(3) . . ?
C21 C20 C22 109.9(2) . . ?
C15 C20 H20 108.0 . . ?
C21 C20 H20 108.0 . . ?
C22 C20 H20 108.0 . . ?
C31 C35 C36 109.3(2) . . ?
C31 C35 C37 111.8(2) . . ?
C36 C35 C37 111.7(3) . . ?
C31 C35 H35 107.9 . . ?
C36 C35 H35 107.9 . . ?
C37 C35 H35 107.9 . . ?
C17 C18 C19 121.1(3) . . ?
C17 C18 H18 119.4 . . ?
C19 C18 H18 119.4 . . ?
C29 C28 C27 122.0(3) . . ?
C29 C28 H28 119.0 . . ?
C27 C28 H28 119.0 . . ?
C19 C23 C25 111.9(3) . . ?
C19 C23 C24 110.9(2) . . ?
C25 C23 C24 110.3(3) . . ?
C19 C23 H23 107.9 . . ?
C25 C23 H23 107.9 . . ?
C24 C23 H23 107.9 . . ?
C30 C29 C28 120.2(3) . . ?
C30 C29 H29 119.9 . . ?
C28 C29 H29 119.9 . . ?
C1 B1 C8 119.4(2) . 2_765 ?
C1 B1 C11 120.6(2) . . ?
C8 B1 C11 120.0(2) 2_765 . ?
C17 C16 C15 121.2(3) . . ?
C17 C16 H16 119.4 . . ?
C15 C16 H16 119.4 . . ?
C20 C21 H21A 109.5 . . ?
C20 C21 H21B 109.5 . . ?
H21A C21 H21B 109.5 . . ?
C20 C21 H21C 109.5 . . ?
H21A C21 H21C 109.5 . . ?
H21B C21 H21C 109.5 . . ?
C23 C24 H24A 109.5 . . ?
C23 C24 H24B 109.5 . . ?
H24A C24 H24B 109.5 . . ?
C23 C24 H24C 109.5 . . ?
H24A C24 H24C 109.5 . . ?
H24B C24 H24C 109.5 . . ?
C20 C22 H22A 109.5 . . ?
C20 C22 H22B 109.5 . . ?
H22A C22 H22B 109.5 . . ?
C20 C22 H22C 109.5 . . ?
H22A C22 H22C 109.5 . . ?
H22B C22 H22C 109.5 . . ?
C44 C45A O2 110.7(10) . . ?
C44 C45A H45A 109.5 . . ?
O2 C45A H45A 109.5 . . ?
C44 C45A H45B 109.5 . . ?
O2 C45A H45B 109.5 . . ?
H45A C45A H45B 108.1 . . ?
C16 C17 C18 120.3(3) . . ?
C16 C17 H17 119.8 . . ?
C18 C17 H17 119.8 . . ?
C35 C36 H36A 109.5 . . ?
C35 C36 H36B 109.5 . . ?
H36A C36 H36B 109.5 . . ?
C35 C36 H36C 109.5 . . ?
H36A C36 H36C 109.5 . . ?
H36B C36 H36C 109.5 . . ?
C32 C34 H34A 109.5 . . ?
C32 C34 H34B 109.5 . . ?
H34A C34 H34B 109.5 . . ?
C32 C34 H34C 109.5 . . ?
H34A C34 H34C 109.5 . . ?
H34B C34 H34C 109.5 . . ?
C35 C37 H37A 109.5 . . ?
C35 C37 H37B 109.5 . . ?
H37A C37 H37B 109.5 . . ?
C35 C37 H37C 109.5 . . ?
H37A C37 H37C 109.5 . . ?
H37B C37 H37C 109.5 . . ?
C45B O2 C42 105.8(5) . . ?
C45A O2 C42 105.2(6) . . ?
O1 C38 C39 108.0(3) . . ?
O1 C38 H38A 110.1 . . ?
C39 C38 H38A 110.1 . . ?
O1 C38 H38B 110.1 . . ?
C39 C38 H38B 110.1 . . ?
H38A C38 H38B 108.4 . . ?
C23 C25 H25A 109.5 . . ?
C23 C25 H25B 109.5 . . ?
H25A C25 H25B 109.5 . . ?
C23 C25 H25C 109.5 . . ?
H25A C25 H25C 109.5 . . ?
H25B C25 H25C 109.5 . . ?
C43 C42 O2 102.5(4) . . ?
C43 C42 H42A 111.3 . . ?
O2 C42 H42A 111.3 . . ?
C43 C42 H42B 111.3 . . ?
O2 C42 H42B 111.3 . . ?
H42A C42 H42B 109.2 . . ?
C40A C41 O1 105.3(5) . . ?
O1 C41 C40B 108.4(4) . . ?
C40A C41 H41A 110.7 . . ?
O1 C41 H41A 110.7 . . ?
C40A C41 H41B 110.7 . . ?
O1 C41 H41B 110.7 . . ?
H41A C41 H41B 108.8 . . ?
C45A C44 C43 110.1(7) . . ?
C43 C44 C45B 107.9(5) . . ?
C45A C44 H44A 109.6 . . ?
C43 C44 H44A 109.6 . . ?
C45A C44 H44B 109.6 . . ?
C43 C44 H44B 109.6 . . ?
H44A C44 H44B 108.2 . . ?
C38 C39 C40B 106.0(4) . . ?
C38 C39 C40A 92.5(6) . . ?
C38 C39 H39A 113.2 . . ?
C40A C39 H39A 113.2 . . ?
C38 C39 H39B 113.2 . . ?
C40A C39 H39B 113.2 . . ?
H39A C39 H39B 110.6 . . ?
C44 C43 C42 106.2(4) . . ?
C44 C43 H43A 110.5 . . ?
C42 C43 H43A 110.5 . . ?
C44 C43 H43B 110.5 . . ?
C42 C43 H43B 110.5 . . ?
H43A C43 H43B 108.7 . . ?
C41 C40A C39 100.8(6) . . ?
C41 C40A H40A 111.6 . . ?
C39 C40A H40A 111.6 . . ?
C41 C40A H40B 111.6 . . ?
C39 C40A H40B 111.6 . . ?
H40A C40A H40B 109.4 . . ?
C41 C40B C39 102.8(5) . . ?
C41 C40B H40C 111.2 . . ?
C39 C40B H40C 111.2 . . ?
C41 C40B H40D 111.2 . . ?
C39 C40B H40D 111.2 . . ?
H40C C40B H40D 109.1 . . ?
O2 C45B C44 104.8(6) . . ?
O2 C45B H45C 110.8 . . ?
C44 C45B H45C 110.8 . . ?
O2 C45B H45D 110.8 . . ?
C44 C45B H45D 110.8 . . ?
H45C C45B H45D 108.9 . . ?

loop_
_geom_bond_atom_site_label_1
_geom_bond_atom_site_label_2
_geom_bond_distance
_geom_bond_site_symmetry_2
_geom_bond_publ_flag
N1 C11 1.365(3) . ?
N1 C13 1.392(3) . ?
N1 C14 1.458(3) . ?
N2 C11 1.364(3) . ?
N2 C12 1.383(3) . ?
N2 C26 1.455(3) . ?
O1 C41 1.428(4) . ?
O1 C38 1.434(4) . ?
C2 C3 1.348(3) . ?
C2 C1 1.425(3) . ?
C2 H3 0.9500 . ?
C4 C5 1.393(3) . ?
C4 C9 1.436(3) . ?
C4 C3 1.438(3) . ?
C11 B1 1.590(3) . ?
C26 C31 1.396(4) . ?
C26 C27 1.405(4) . ?
C1 C10 1.456(3) . ?
C1 B1 1.485(4) . ?
C13 C12 1.332(4) . ?
C13 H13 0.9500 . ?
C9 C10 1.443(3) . ?
C9 C8 1.444(3) . ?
C10 C10 1.431(4) 2_765 ?
C12 H12 0.9500 . ?
C8 C7 1.403(3) . ?
C8 B1 1.516(4) 2_765 ?
C6 C7 1.380(4) . ?
C6 C5 1.391(4) . ?
C6 H10 0.9500 . ?
C14 C19 1.392(4) . ?
C14 C15 1.408(4) . ?
C5 H11 0.9500 . ?
C3 H4 0.9500 . ?
C7 H9 0.9500 . ?
C27 C28 1.396(4) . ?
C27 C32 1.518(4) . ?
C31 C30 1.403(4) . ?
C31 C35 1.507(4) . ?
C19 C18 1.401(4) . ?
C19 C23 1.521(4) . ?
C15 C16 1.395(4) . ?
C15 C20 1.516(4) . ?
C30 C29 1.365(4) . ?
C30 H30 0.9500 . ?
C33 C32 1.530(4) . ?
C33 H33A 0.9800 . ?
C33 H33B 0.9800 . ?
C33 H33C 0.9800 . ?
C32 C34 1.538(4) . ?
C32 H32 1.0000 . ?
C20 C21 1.534(4) . ?
C20 C22 1.535(4) . ?
C20 H20 1.0000 . ?
C35 C36 1.519(4) . ?
C35 C37 1.534(4) . ?
C35 H35 1.0000 . ?
C18 C17 1.386(5) . ?
C18 H18 0.9500 . ?
C28 C29 1.374(5) . ?
C28 H28 0.9500 . ?
C23 C25 1.531(5) . ?
C23 C24 1.535(4) . ?
C23 H23 1.0000 . ?
C29 H29 0.9500 . ?
B1 C8 1.515(4) 2_765 ?
C16 C17 1.376(5) . ?
C16 H16 0.9500 . ?
C21 H21A 0.9800 . ?
C21 H21B 0.9800 . ?
C21 H21C 0.9800 . ?
C24 H24A 0.9800 . ?
C24 H24B 0.9800 . ?
C24 H24C 0.9800 . ?
C22 H22A 0.9800 . ?
C22 H22B 0.9800 . ?
C22 H22C 0.9800 . ?
C45A C44 1.290(15) . ?
C45A O2 1.477(14) . ?
C45A H45A 0.9900 . ?
C45A H45B 0.9900 . ?
C17 H17 0.9500 . ?
C36 H36A 0.9800 . ?
C36 H36B 0.9800 . ?
C36 H36C 0.9800 . ?
C34 H34A 0.9800 . ?
C34 H34B 0.9800 . ?
C34 H34C 0.9800 . ?
C37 H37A 0.9800 . ?
C37 H37B 0.9800 . ?
C37 H37C 0.9800 . ?
O2 C45B 1.406(10) . ?
O2 C42 1.510(6) . ?
C38 C39 1.479(6) . ?
C38 H38A 0.9900 . ?
C38 H38B 0.9900 . ?
C25 H25A 0.9800 . ?
C25 H25B 0.9800 . ?
C25 H25C 0.9800 . ?
C42 C43 1.470(7) . ?
C42 H42A 0.9900 . ?
C42 H42B 0.9900 . ?
C41 C40A 1.419(11) . ?
C41 C40B 1.472(8) . ?
C41 H41A 0.9900 . ?
C41 H41B 0.9900 . ?
C44 C43 1.462(7) . ?
C44 C45B 1.470(11) . ?
C44 H44A 0.9900 . ?
C44 H44B 0.9900 . ?
C39 C40B 1.543(8) . ?
C39 C40A 1.635(12) . ?
C39 H39A 0.9900 . ?
C39 H39B 0.9900 . ?
C43 H43A 0.9900 . ?
C43 H43B 0.9900 . ?
C40A H40A 0.9900 . ?
C40A H40B 0.9900 . ?
C40B H40C 0.9900 . ?
C40B H40D 0.9900 . ?
C45B H45C 0.9900 . ?
C45B H45D 0.9900 . ?
